data_7157178
loop_
_publ_author_name
'Zheng, Lu'
'Zheng, Dan'
'Wang, Yanru'
'Yu, Chengyuan'
'Zhang, Kun'
'Jiang, Hua'

_publ_section_title
;
 Chiral Bisphosphine Ligands based on Quinoline Oligoamide Foldamer:
 Application in Asymmetric Hydrogenation
;
_journal_name_full 'Organic &amp; Biomolecular Chemistry'
_journal_paper_doi 10.1039/C9OB01649J
_journal_year 2019
_chemical_formula_moiety 'C68 H57 N7 O7 P2, 3(C H Cl3)'
_chemical_formula_sum 'C71 H60 Cl9 N7 O7 P2'
_chemical_formula_weight 1504.25
_chemical_properties_physical Oxygen-sensitive
_space_group_crystal_system monoclinic
_space_group_IT_number 14
_space_group_name_Hall '-P 2ybc'
_space_group_name_H-M_alt 'P 1 21/c 1'
_symmetry_space_group_name_Hall '-P 2ybc'
_symmetry_space_group_name_H-M 'P 1 21/c 1'
_atom_sites_solution_hydrogens geom
_audit_creation_date 2019-06-29
_audit_creation_method
;
Olex2 1.2
(compiled 2018.05.29 svn.r3508 for OlexSys, GUI svn.r5506)
;
_audit_update_record
;
2019-07-10 deposited with the CCDC.    2019-10-29 downloaded from the CCDC.
;
_cell_angle_alpha 90
_cell_angle_beta 101.948(4)
_cell_angle_gamma 90
_cell_formula_units_Z 4
_cell_length_a 19.2392(7)
_cell_length_b 11.0026(5)
_cell_length_c 33.5952(16)
_cell_measurement_reflns_used 7460
_cell_measurement_temperature 101
_cell_measurement_theta_max 72.8780
_cell_measurement_theta_min 3.9140
_cell_volume 6957.4(5)
_computing_cell_refinement 'CrysAlisPro 1.171.39.32a (Rigaku OD, 2017)'
_computing_data_collection 'CrysAlisPro 1.171.39.32a (Rigaku OD, 2017)'
_computing_data_reduction 'CrysAlisPro 1.171.39.32a (Rigaku OD, 2017)'
_computing_molecular_graphics 'Olex2 (Dolomanov et al., 2009)'
_computing_publication_material 'Olex2 (Dolomanov et al., 2009)'
_computing_structure_refinement 'ShelXL (Sheldrick, 2015)'
_diffrn_ambient_environment N~2~
_diffrn_ambient_temperature 101
_diffrn_detector 'CCD plate'
_diffrn_detector_area_resol_mean 5.3127
_diffrn_detector_type AtlasS2
_diffrn_measured_fraction_theta_full 0.992
_diffrn_measured_fraction_theta_max 0.958
_diffrn_measurement_details
;
List of Runs (angles in degrees, time in seconds):

  # Type    Start    End  Width  t~exp~   \w     \q     \k     \f   Frames
#--------------------------------------------------------------------------
  1  \w    -46.00 -13.00   1.00    6.00    --  -41.62 -57.00 -90.00   33
  2  \w   -122.00 -43.00   1.00    6.00    --  -41.62 -19.00 150.00   79
  3  \w    -72.00  37.00   1.00    6.00    --  -41.62  19.00 -30.00  109
  4  \w     83.00 176.00   1.00   35.00    --  107.19  45.00 150.00   93
  5  \w     96.00 178.00   1.00   35.00    --  107.19 125.00  30.00   82
  6  \w     39.00 135.00   1.00   35.00    --  107.19 -30.00 -30.00   96
  7  \w    104.00 171.00   1.00   35.00    --  107.19 125.00  90.00   67
  8  \w     65.00 107.00   1.00   35.00    --  107.19 -61.00 -60.00   42
  9  \w     52.00 105.00   1.00   35.00    --  107.19 -94.00 120.00   53
;
_diffrn_measurement_device 'four-circle diffractometer'
_diffrn_measurement_device_type 'SuperNova, Dual, Cu at home/near, AtlasS2'
_diffrn_measurement_method '\w scans'
_diffrn_orient_matrix_type 'CrysAlisPro convention (1999,Acta A55,543-557)'
_diffrn_orient_matrix_UB_11 0.0687953000
_diffrn_orient_matrix_UB_12 0.0103057000
_diffrn_orient_matrix_UB_13 0.0327622000
_diffrn_orient_matrix_UB_21 0.0427751000
_diffrn_orient_matrix_UB_22 -0.0509746000
_diffrn_orient_matrix_UB_23 -0.0301883000
_diffrn_orient_matrix_UB_31 0.0113444000
_diffrn_orient_matrix_UB_32 0.1301426000
_diffrn_orient_matrix_UB_33 -0.0145509000
_diffrn_radiation_monochromator mirror
_diffrn_radiation_probe x-ray
_diffrn_radiation_type CuK\a
_diffrn_radiation_wavelength 1.54184
_diffrn_reflns_av_R_equivalents 0.0946
_diffrn_reflns_av_unetI/netI 0.1093
_diffrn_reflns_Laue_measured_fraction_full 0.992
_diffrn_reflns_Laue_measured_fraction_max 0.958
_diffrn_reflns_limit_h_max 23
_diffrn_reflns_limit_h_min -21
_diffrn_reflns_limit_k_max 13
_diffrn_reflns_limit_k_min -9
_diffrn_reflns_limit_l_max 41
_diffrn_reflns_limit_l_min -39
_diffrn_reflns_number 25470
_diffrn_reflns_point_group_measured_fraction_full 0.992
_diffrn_reflns_point_group_measured_fraction_max 0.958
_diffrn_reflns_theta_full 67.684
_diffrn_reflns_theta_max 73.555
_diffrn_reflns_theta_min 3.920
_diffrn_source 'micro-focus sealed X-ray tube'
_diffrn_source_type 'SuperNova (Cu) X-ray Source'
_exptl_absorpt_coefficient_mu 4.236
_exptl_absorpt_correction_T_max 1.00000
_exptl_absorpt_correction_T_min 0.18652
_exptl_absorpt_correction_type multi-scan
_exptl_absorpt_process_details
;
CrysAlisPro 1.171.39.32a (Rigaku Oxford Diffraction, 2017)
Empirical absorption correction using spherical harmonics,
 implemented in SCALE3 ABSPACK scaling algorithm.
;
_exptl_crystal_colour 'clear yellowish yellow'
_exptl_crystal_colour_lustre clear
_exptl_crystal_colour_modifier yellowish
_exptl_crystal_colour_primary yellow
_exptl_crystal_density_diffrn 1.436
_exptl_crystal_description block
_exptl_crystal_F_000 3096
_exptl_crystal_size_max 0.2
_exptl_crystal_size_mid 0.15
_exptl_crystal_size_min 0.05
_refine_diff_density_max 0.974
_refine_diff_density_min -0.866
_refine_diff_density_rms 0.124
_refine_ls_extinction_method none
_refine_ls_goodness_of_fit_ref 0.999
_refine_ls_hydrogen_treatment constr
_refine_ls_matrix_type full
_refine_ls_number_parameters 888
_refine_ls_number_reflns 13445
_refine_ls_number_restraints 66
_refine_ls_restrained_S_all 1.000
_refine_ls_R_factor_all 0.1436
_refine_ls_R_factor_gt 0.1092
_refine_ls_shift/su_max 0.000
_refine_ls_shift/su_mean 0.000
_refine_ls_structure_factor_coef Fsqd
_refine_ls_weighting_details
;
 w=1/[\s^2^(Fo^2^)+(0.1027P)^2^+63.1562P]
 where P=(Fo^2^+2Fc^2^)/3
;
_refine_ls_weighting_scheme calc
_refine_ls_wR_factor_gt 0.2783
_refine_ls_wR_factor_ref 0.2979
_reflns_Friedel_coverage 0.000
_reflns_number_gt 9796
_reflns_number_total 13445
_reflns_threshold_expression 'I > 2\s(I)'
_cod_data_source_file c9ob01649j2.cif
_cod_data_source_block 20180712b
_cod_database_code 7157178
_shelxl_version_number 2013-2
_chemical_oxdiff_formula c1h1n1o1p1
_shelx_space_group_comment
;
The symmetry employed for this shelxl refinement is uniquely defined
by the following loop, which should always be used as a source of
symmetry information in preference to the above space-group names.
They are only intended as comments.
;
_shelx_estimated_absorpt_t_max 0.816
_shelx_estimated_absorpt_t_min 0.485
_reflns_odcompleteness_completeness 99.70
_reflns_odcompleteness_iscentric 1
_reflns_odcompleteness_theta 66.97
_olex2_refinement_description
;
1. Fixed Uiso
 At 1.2 times of:
  All C(H) groups, All C(H,H) groups, All N(H) groups
 At 1.5 times of:
  All C(H,H,H) groups
2. Uiso/Uaniso restraints and constraints
Uanis(O1) \\sim Ueq, Uanis(O1A) \\sim Ueq, Uanis(O2) \\sim Ueq, Uanis(O2A)
\\sim Ueq, Uanis(N1) \\sim Ueq, Uanis(C27) \\sim Ueq, Uanis(C42) \\sim Ueq,
Uanis(C37) \\sim Ueq, Uanis(C1) \\sim Ueq, Uanis(C5) \\sim Ueq, Uanis(C30)
\\sim Ueq: with sigma of 0.005 and sigma for terminal atoms of 0.01
3. Others
 Sof(O1A)=Sof(O2A)=1-FVAR(1)
 Sof(O1)=Sof(O2)=FVAR(1)
4.a Ternary CH refined with riding coordinates:
 C47(H47), C33(H33), C88(H88), C92(H92), C96(H96)
4.b Secondary CH2 refined with riding coordinates:
 C46(H46A,H46B), C32(H32A,H32B)
4.c Aromatic/amide H refined with riding coordinates:
 N7(H7), N5(H5), N3(H3), C44(H44), C40(H40), C39(H39), C38(H38), C24(H24),
 C25(H25), C26(H26), C30(H30), C8(H8), C4(H4), C3(H3A), C2(H2), C17(H17),
 C18(H18), C19(H19), C20(H20), C21(H21), C11(H11), C12(H12), C13(H13), C14(H14),
  C15(H15), C54(H54), C55(H55), C56(H56), C52(H52), C58(H58), C59(H59),
 C60(H60), C61(H61), C62(H62), C68(H68), C67(H67), C66(H66), C65(H65), C64(H64)
4.d Idealised Me refined as rotating group:
 C48(H48A,H48B,H48C), C49(H49A,H49B,H49C), C34(H34A,H34B,H34C), C35(H35A,H35B,
 H35C)
;
_olex2_date_sample_data_collection 2018-07-12
_olex2_submission_special_instructions 'No special instructions were received'
_oxdiff_exptl_absorpt_empirical_details
;
Empirical correction (ABSPACK) includes:
- Absorption correction using spherical harmonics
- Frame scaling
;
_oxdiff_exptl_absorpt_empirical_full_max 3.960
_oxdiff_exptl_absorpt_empirical_full_min 0.405

loop_
_space_group_symop_operation_xyz
'x, y, z'
'-x, y+1/2, -z+1/2'
'-x, -y, -z'
'x, -y-1/2, z-1/2'

loop_
_atom_site_label
_atom_site_type_symbol
_atom_site_fract_x
_atom_site_fract_y
_atom_site_fract_z
_atom_site_U_iso_or_equiv
_atom_site_adp_type
_atom_site_occupancy
_atom_site_site_symmetry_order
_atom_site_calc_flag
_atom_site_refinement_flags_posn
_atom_site_refinement_flags_adp
_atom_site_refinement_flags_occupancy
_atom_site_disorder_assembly
_atom_site_disorder_group
P1 P 0.15374(8) 0.30601(16) 0.74299(5) 0.0274(3) Uani 1 1 d . . . . .
P2 P 0.23991(8) 0.52854(16) 0.57862(5) 0.0285(4) Uani 1 1 d . . . . .
O1 O 0.5240(4) 0.0900(8) 0.8277(3) 0.051(3) Uani 0.666(11) 1 d . U P A 1
O2 O 0.5213(3) 0.2130(7) 0.7782(2) 0.034(2) Uani 0.666(11) 1 d . U P A 1
O1A O 0.5372(7) 0.2007(13) 0.8385(4) 0.032(4) Uani 0.334(11) 1 d . U P A 2
O7 O 0.2815(2) 0.5514(5) 0.77818(13) 0.0320(10) Uani 1 1 d . . . . .
O5 O 0.7094(2) 0.4639(4) 0.77274(13) 0.0259(9) Uani 1 1 d . . . . .
O6 O 0.4480(2) 0.5052(5) 0.91424(13) 0.0306(10) Uani 1 1 d . . . . .
O3 O 0.3231(2) 0.2657(4) 0.62969(13) 0.0282(9) Uani 1 1 d . . . . .
O4 O 0.7069(2) 0.4285(4) 0.61999(13) 0.0277(9) Uani 1 1 d . . . . .
N6 N 0.4660(2) 0.4954(5) 0.79274(14) 0.0218(10) Uani 1 1 d . . . . .
N7 N 0.3533(2) 0.5651(5) 0.73254(15) 0.0235(10) Uani 1 1 d . . . . .
H7 H 0.3961 0.5494 0.7284 0.028 Uiso 1 1 calc R . . . .
N5 N 0.5920(2) 0.4371(5) 0.77330(15) 0.0247(10) Uani 1 1 d . . . . .
H5 H 0.5504 0.4263 0.7569 0.030 Uiso 1 1 calc R . . . .
N4 N 0.5659(2) 0.3653(5) 0.69620(15) 0.0218(10) Uani 1 1 d . . . . .
N3 N 0.4359(2) 0.2790(5) 0.66853(15) 0.0232(10) Uani 1 1 d . . . . .
H3 H 0.4594 0.2735 0.6939 0.028 Uiso 1 1 calc R . . . .
N2 N 0.3886(2) 0.2298(4) 0.73480(15) 0.0222(10) Uani 1 1 d . . . . .
N1 N 0.4924(3) 0.1666(5) 0.80567(17) 0.0279(11) Uani 1 1 d . U . . .
C42 C 0.5234(3) 0.4768(5) 0.82440(17) 0.0209(11) Uani 1 1 d . U . . .
C45 C 0.4048(3) 0.5202(5) 0.80314(17) 0.0221(11) Uani 1 1 d . . . . .
C44 C 0.3939(3) 0.5261(5) 0.84286(18) 0.0235(12) Uani 1 1 d . . . . .
H44 H 0.3483 0.5440 0.8480 0.028 Uiso 1 1 calc R . . . .
C43 C 0.4511(3) 0.5053(6) 0.87458(17) 0.0240(12) Uani 1 1 d . . . . .
C41 C 0.5188(3) 0.4834(5) 0.86538(18) 0.0235(12) Uani 1 1 d . . . . .
C40 C 0.5810(3) 0.4685(6) 0.89654(18) 0.0281(13) Uani 1 1 d . . . . .
H40 H 0.5782 0.4720 0.9244 0.034 Uiso 1 1 calc R . . . .
C39 C 0.6443(3) 0.4494(6) 0.8857(2) 0.0310(14) Uani 1 1 d . . . . .
H39 H 0.6859 0.4417 0.9064 0.037 Uiso 1 1 calc R . . . .
C38 C 0.6504(3) 0.4406(6) 0.84508(19) 0.0257(12) Uani 1 1 d . . . . .
H38 H 0.6956 0.4264 0.8386 0.031 Uiso 1 1 calc R . . . .
C37 C 0.5909(3) 0.4524(6) 0.81428(18) 0.0239(12) Uani 1 1 d . U . . .
C50 C 0.3406(3) 0.5469(6) 0.76979(18) 0.0234(12) Uani 1 1 d . . . . .
C36 C 0.6485(3) 0.4367(5) 0.75559(18) 0.0226(11) Uani 1 1 d . . . . .
C46 C 0.3809(3) 0.5369(7) 0.92418(19) 0.0297(13) Uani 1 1 d . . . . .
H46A H 0.3434 0.4802 0.9107 0.036 Uiso 1 1 calc R . . . .
H46B H 0.3671 0.6204 0.9148 0.036 Uiso 1 1 calc R . . . .
C47 C 0.3893(3) 0.5289(7) 0.96993(19) 0.0312(14) Uani 1 1 d . . . . .
H47 H 0.4322 0.5771 0.9828 0.037 Uiso 1 1 calc R . . . .
C48 C 0.4005(4) 0.3992(8) 0.9843(2) 0.0430(18) Uani 1 1 d . . . . .
H48A H 0.3576 0.3517 0.9735 0.065 Uiso 1 1 calc GR . . . .
H48B H 0.4104 0.3971 1.0141 0.065 Uiso 1 1 calc GR . . . .
H48C H 0.4408 0.3644 0.9745 0.065 Uiso 1 1 calc GR . . . .
C49 C 0.3242(4) 0.5867(8) 0.9819(2) 0.0404(17) Uani 1 1 d . . . . .
H49A H 0.3207 0.6722 0.9735 0.061 Uiso 1 1 calc GR . . . .
H49B H 0.3288 0.5814 1.0114 0.061 Uiso 1 1 calc GR . . . .
H49C H 0.2813 0.5434 0.9683 0.061 Uiso 1 1 calc GR . . . .
C28 C 0.5480(3) 0.3461(5) 0.65586(18) 0.0221(12) Uani 1 1 d . . . . .
C23 C 0.4769(3) 0.3023(6) 0.63934(18) 0.0233(12) Uani 1 1 d . . . . .
C24 C 0.4549(3) 0.2865(6) 0.59854(19) 0.0271(13) Uani 1 1 d . . . . .
H24 H 0.4079 0.2592 0.5877 0.032 Uiso 1 1 calc R . . . .
C25 C 0.5018(3) 0.3105(6) 0.57222(18) 0.0273(13) Uani 1 1 d . . . . .
H25 H 0.4854 0.3011 0.5437 0.033 Uiso 1 1 calc R . . . .
C26 C 0.5701(3) 0.3469(6) 0.58689(19) 0.0271(13) Uani 1 1 d . . . . .
H26 H 0.6012 0.3593 0.5687 0.033 Uiso 1 1 calc R . . . .
C27 C 0.5945(3) 0.3663(6) 0.62884(18) 0.0237(12) Uani 1 1 d . U . . .
C29 C 0.6646(3) 0.4081(5) 0.64687(18) 0.0230(12) Uani 1 1 d . . . . .
C30 C 0.6830(3) 0.4238(6) 0.68792(18) 0.0241(12) Uani 1 1 d . U . . .
H30 H 0.7300 0.4468 0.7005 0.029 Uiso 1 1 calc R . . . .
C31 C 0.6309(3) 0.4051(6) 0.71138(18) 0.0237(12) Uani 1 1 d . . . . .
C22 C 0.3644(3) 0.2638(5) 0.66237(18) 0.0238(12) Uani 1 1 d . . . . .
C32 C 0.7789(3) 0.4705(6) 0.6361(2) 0.0296(14) Uani 1 1 d . . . . .
H32A H 0.8068 0.4058 0.6526 0.036 Uiso 1 1 calc R . . . .
H32B H 0.7781 0.5427 0.6536 0.036 Uiso 1 1 calc R . . . .
C33 C 0.8124(3) 0.5029(7) 0.5998(2) 0.0343(15) Uani 1 1 d . . . . .
H33 H 0.8628 0.5259 0.6113 0.041 Uiso 1 1 calc R . . . .
C34 C 0.8144(4) 0.3947(8) 0.5719(2) 0.0426(17) Uani 1 1 d . . . . .
H34A H 0.8392 0.3269 0.5877 0.064 Uiso 1 1 calc GR . . . .
H34B H 0.8396 0.4175 0.5505 0.064 Uiso 1 1 calc GR . . . .
H34C H 0.7658 0.3701 0.5596 0.064 Uiso 1 1 calc GR . . . .
C35 C 0.7773(4) 0.6129(8) 0.5769(2) 0.0444(18) Uani 1 1 d . . . . .
H35A H 0.7268 0.5961 0.5667 0.067 Uiso 1 1 calc GR . . . .
H35B H 0.8001 0.6306 0.5540 0.067 Uiso 1 1 calc GR . . . .
H35C H 0.7825 0.6831 0.5953 0.067 Uiso 1 1 calc GR . . . .
C7 C 0.3390(3) 0.2514(5) 0.70190(17) 0.0219(11) Uani 1 1 d . . . . .
C8 C 0.2665(3) 0.2664(5) 0.70206(18) 0.0224(11) Uani 1 1 d . . . . .
H8 H 0.2329 0.2761 0.6772 0.027 Uiso 1 1 calc R . . . .
C9 C 0.2449(3) 0.2667(5) 0.73810(18) 0.0228(11) Uani 1 1 d . . . . .
C5 C 0.2976(3) 0.2467(5) 0.77485(17) 0.0206(11) Uani 1 1 d . U . . .
C4 C 0.2811(3) 0.2499(6) 0.81406(19) 0.0270(13) Uani 1 1 d . . . . .
H4 H 0.2340 0.2673 0.8168 0.032 Uiso 1 1 calc R . . . .
C3 C 0.3330(3) 0.2281(6) 0.8481(2) 0.0317(14) Uani 1 1 d . . . . .
H3A H 0.3214 0.2311 0.8742 0.038 Uiso 1 1 calc R . . . .
C2 C 0.4025(3) 0.2016(6) 0.8447(2) 0.0316(14) Uani 1 1 d . . . . .
H2 H 0.4379 0.1855 0.8684 0.038 Uiso 1 1 calc R . . . .
C1 C 0.4191(3) 0.1989(5) 0.80731(18) 0.0236(12) Uani 1 1 d . U . . .
C6 C 0.3680(3) 0.2258(5) 0.77070(17) 0.0208(11) Uani 1 1 d . . . . .
C16 C 0.1070(3) 0.3222(6) 0.69005(18) 0.0244(12) Uani 1 1 d . . . . .
C17 C 0.0588(4) 0.2393(7) 0.6695(2) 0.0347(14) Uani 1 1 d . . . . .
H17 H 0.0526 0.1636 0.6819 0.042 Uiso 1 1 calc R . . . .
C18 C 0.0191(4) 0.2648(8) 0.6308(2) 0.0422(17) Uani 1 1 d . . . . .
H18 H -0.0141 0.2071 0.6171 0.051 Uiso 1 1 calc R . . . .
C19 C 0.0282(4) 0.3740(7) 0.6123(2) 0.0401(17) Uani 1 1 d . . . . .
H19 H 0.0009 0.3918 0.5860 0.048 Uiso 1 1 calc R . . . .
C20 C 0.0773(3) 0.4575(7) 0.6322(2) 0.0380(16) Uani 1 1 d . . . . .
H20 H 0.0847 0.5316 0.6191 0.046 Uiso 1 1 calc R . . . .
C21 C 0.1153(3) 0.4335(6) 0.6710(2) 0.0320(14) Uani 1 1 d . . . . .
H21 H 0.1475 0.4926 0.6849 0.038 Uiso 1 1 calc R . . . .
C10 C 0.1198(3) 0.1601(7) 0.75760(19) 0.0326(15) Uani 1 1 d . . . . .
C11 C 0.0704(3) 0.1670(8) 0.7823(2) 0.0424(18) Uani 1 1 d . . . . .
H11 H 0.0566 0.2435 0.7912 0.051 Uiso 1 1 calc R . . . .
C12 C 0.0412(4) 0.0590(11) 0.7940(3) 0.062(3) Uani 1 1 d . . . . .
H12 H 0.0066 0.0625 0.8105 0.075 Uiso 1 1 calc R . . . .
C13 C 0.0621(4) -0.0511(10) 0.7817(3) 0.056(3) Uani 1 1 d . . . . .
H13 H 0.0420 -0.1234 0.7899 0.067 Uiso 1 1 calc R . . . .
C14 C 0.1123(4) -0.0589(8) 0.7576(3) 0.0450(19) Uani 1 1 d . . . . .
H14 H 0.1267 -0.1358 0.7493 0.054 Uiso 1 1 calc R . . . .
C15 C 0.1414(3) 0.0478(7) 0.7459(2) 0.0359(16) Uani 1 1 d . . . . .
H15 H 0.1763 0.0436 0.7297 0.043 Uiso 1 1 calc R . . . .
C53 C 0.2493(3) 0.6092(5) 0.62715(18) 0.0231(11) Uani 1 1 d . . . . .
C54 C 0.2017(3) 0.6969(6) 0.6343(2) 0.0302(13) Uani 1 1 d . . . . .
H54 H 0.1672 0.7277 0.6122 0.036 Uiso 1 1 calc R . . . .
C55 C 0.2037(3) 0.7402(6) 0.6730(2) 0.0333(14) Uani 1 1 d . . . . .
H55 H 0.1712 0.8016 0.6772 0.040 Uiso 1 1 calc R . . . .
C56 C 0.2524(3) 0.6955(6) 0.70604(19) 0.0284(13) Uani 1 1 d . . . . .
H56 H 0.2526 0.7238 0.7328 0.034 Uiso 1 1 calc R . . . .
C51 C 0.3010(3) 0.6086(6) 0.69926(18) 0.0249(12) Uani 1 1 d . . . . .
C52 C 0.2999(3) 0.5650(6) 0.66042(18) 0.0240(12) Uani 1 1 d . . . . .
H52 H 0.3333 0.5053 0.6562 0.029 Uiso 1 1 calc R . . . .
C57 C 0.1768(3) 0.6284(7) 0.54457(18) 0.0303(14) Uani 1 1 d . . . . .
C58 C 0.1076(3) 0.5836(7) 0.5324(2) 0.0328(14) Uani 1 1 d . . . . .
H58 H 0.0955 0.5056 0.5410 0.039 Uiso 1 1 calc R . . . .
C59 C 0.0569(3) 0.6549(7) 0.5076(2) 0.0354(15) Uani 1 1 d . . . . .
H59 H 0.0099 0.6249 0.4991 0.042 Uiso 1 1 calc R . . . .
C60 C 0.0735(4) 0.7681(7) 0.4949(2) 0.0402(16) Uani 1 1 d . . . . .
H60 H 0.0383 0.8156 0.4778 0.048 Uiso 1 1 calc R . . . .
C61 C 0.1427(4) 0.8129(8) 0.5074(2) 0.0407(17) Uani 1 1 d . . . . .
H61 H 0.1547 0.8913 0.4991 0.049 Uiso 1 1 calc R . . . .
C62 C 0.1934(3) 0.7425(7) 0.5320(2) 0.0349(15) Uani 1 1 d . . . . .
H62 H 0.2404 0.7727 0.5405 0.042 Uiso 1 1 calc R . . . .
C63 C 0.3219(3) 0.5629(6) 0.56120(19) 0.0305(14) Uani 1 1 d . . . . .
C68 C 0.3326(4) 0.4968(7) 0.5274(2) 0.0384(16) Uani 1 1 d . . . . .
H68 H 0.2996 0.4355 0.5161 0.046 Uiso 1 1 calc R . . . .
C67 C 0.3907(4) 0.5197(8) 0.5103(2) 0.0456(19) Uani 1 1 d . . . . .
H67 H 0.3968 0.4757 0.4870 0.055 Uiso 1 1 calc R . . . .
C66 C 0.4396(4) 0.6063(9) 0.5271(2) 0.048(2) Uani 1 1 d . . . . .
H66 H 0.4798 0.6216 0.5155 0.058 Uiso 1 1 calc R . . . .
C65 C 0.4302(4) 0.6714(8) 0.5611(2) 0.0387(16) Uani 1 1 d . . . . .
H65 H 0.4641 0.7312 0.5727 0.046 Uiso 1 1 calc R . . . .
C64 C 0.3714(3) 0.6492(7) 0.57814(19) 0.0323(14) Uani 1 1 d . . . . .
H64 H 0.3653 0.6935 0.6014 0.039 Uiso 1 1 calc R . . . .
O2A O 0.5010(7) 0.1084(14) 0.7816(4) 0.031(4) Uani 0.334(11) 1 d . U P A 2
Cl87 Cl 0.17737(11) 0.0771(2) 0.59820(8) 0.0624(6) Uani 1 1 d . . . . .
Cl89 Cl 0.11495(12) 0.2362(3) 0.53216(9) 0.0803(9) Uani 1 1 d . . . . .
Cl90 Cl 0.25635(10) 0.1471(2) 0.53702(6) 0.0500(5) Uani 1 1 d . . . . .
C88 C 0.1941(4) 0.1939(8) 0.5655(2) 0.0445(18) Uani 1 1 d . . . . .
H88 H 0.2135 0.2660 0.5823 0.053 Uiso 1 1 calc R . . . .
Cl91 Cl 0.15450(15) 0.4175(2) 0.86054(8) 0.0666(7) Uani 1 1 d . . . . .
Cl93 Cl 0.08775(12) 0.5872(3) 0.79855(9) 0.0722(7) Uani 1 1 d . . . . .
Cl94 Cl 0.21343(13) 0.6552(2) 0.85757(8) 0.0628(6) Uani 1 1 d . . . . .
C92 C 0.1679(4) 0.5371(7) 0.8279(2) 0.0411(17) Uani 1 1 d . . . . .
H92 H 0.1983 0.5065 0.8093 0.049 Uiso 1 1 calc R . . . .
Cl95 Cl -0.04019(14) 1.0927(3) 0.36133(9) 0.0803(8) Uani 1 1 d . . . . .
Cl97 Cl 0.03836(18) 1.0428(3) 0.44158(9) 0.0846(9) Uani 1 1 d . . . . .
Cl98 Cl 0.03971(15) 1.2823(2) 0.40842(10) 0.0764(8) Uani 1 1 d . . . . .
C96 C -0.0104(5) 1.1515(10) 0.4106(3) 0.059(2) Uani 1 1 d . . . . .
H96 H -0.0528 1.1735 0.4220 0.071 Uiso 1 1 calc R . . . .

loop_
_atom_site_aniso_label
_atom_site_aniso_U_11
_atom_site_aniso_U_22
_atom_site_aniso_U_33
_atom_site_aniso_U_23
_atom_site_aniso_U_13
_atom_site_aniso_U_12
P1 0.0130(6) 0.0354(9) 0.0369(8) 0.0000(6) 0.0123(5) 0.0038(6)
P2 0.0192(7) 0.0348(9) 0.0315(7) -0.0012(6) 0.0049(6) -0.0002(7)
O1 0.020(3) 0.053(5) 0.077(5) 0.029(4) 0.003(3) -0.001(3)
O2 0.017(3) 0.044(4) 0.044(4) -0.001(3) 0.011(3) 0.005(3)
O1A 0.022(6) 0.035(7) 0.035(6) -0.012(5) 0.001(5) -0.003(5)
O7 0.0133(19) 0.047(3) 0.039(2) 0.004(2) 0.0135(16) -0.0007(19)
O5 0.0124(18) 0.030(2) 0.036(2) 0.0008(17) 0.0076(15) -0.0052(17)
O6 0.019(2) 0.046(3) 0.030(2) 0.0010(19) 0.0122(16) -0.001(2)
O3 0.0140(18) 0.038(3) 0.034(2) -0.0043(18) 0.0082(16) -0.0045(18)
O4 0.0119(18) 0.039(3) 0.036(2) -0.0042(18) 0.0136(16) -0.0055(18)
N6 0.015(2) 0.022(3) 0.030(2) 0.0005(19) 0.0069(18) -0.0032(19)
N7 0.015(2) 0.026(3) 0.032(2) 0.002(2) 0.0103(18) 0.005(2)
N5 0.013(2) 0.031(3) 0.032(2) -0.003(2) 0.0085(18) -0.001(2)
N4 0.013(2) 0.021(2) 0.034(2) 0.0000(19) 0.0095(18) -0.0030(19)
N3 0.009(2) 0.029(3) 0.034(2) -0.001(2) 0.0100(18) -0.001(2)
N2 0.014(2) 0.017(2) 0.038(3) 0.0003(19) 0.0096(18) -0.0013(19)
N1 0.015(2) 0.023(2) 0.044(3) 0.003(2) 0.0014(19) -0.0038(19)
C42 0.016(2) 0.016(2) 0.030(2) -0.0003(19) 0.0045(19) -0.005(2)
C45 0.016(3) 0.019(3) 0.033(3) 0.002(2) 0.007(2) 0.000(2)
C44 0.017(3) 0.019(3) 0.037(3) 0.002(2) 0.010(2) -0.002(2)
C43 0.022(3) 0.023(3) 0.030(3) -0.001(2) 0.010(2) -0.004(2)
C41 0.012(3) 0.021(3) 0.038(3) 0.001(2) 0.007(2) 0.000(2)
C40 0.019(3) 0.035(4) 0.030(3) -0.001(2) 0.006(2) 0.002(3)
C39 0.020(3) 0.035(4) 0.036(3) 0.001(3) 0.003(2) 0.000(3)
C38 0.014(3) 0.024(3) 0.040(3) -0.003(2) 0.007(2) -0.001(2)
C37 0.017(2) 0.025(3) 0.031(3) -0.001(2) 0.007(2) -0.004(2)
C50 0.015(3) 0.024(3) 0.032(3) -0.002(2) 0.008(2) 0.001(2)
C36 0.013(2) 0.018(3) 0.039(3) 0.005(2) 0.010(2) 0.000(2)
C46 0.019(3) 0.039(4) 0.035(3) 0.001(3) 0.015(2) 0.001(3)
C47 0.023(3) 0.038(4) 0.034(3) -0.004(3) 0.012(2) 0.000(3)
C48 0.035(4) 0.056(5) 0.042(4) 0.011(3) 0.018(3) 0.019(4)
C49 0.035(4) 0.053(5) 0.037(3) 0.003(3) 0.017(3) 0.008(3)
C28 0.011(2) 0.022(3) 0.037(3) 0.003(2) 0.011(2) 0.006(2)
C23 0.010(2) 0.026(3) 0.035(3) 0.000(2) 0.009(2) 0.001(2)
C24 0.013(3) 0.030(3) 0.040(3) -0.004(3) 0.011(2) -0.006(2)
C25 0.018(3) 0.033(3) 0.032(3) -0.004(2) 0.009(2) -0.005(3)
C26 0.018(3) 0.031(3) 0.036(3) 0.001(3) 0.015(2) 0.003(3)
C27 0.017(2) 0.023(3) 0.033(3) 0.000(2) 0.010(2) 0.002(2)
C29 0.016(3) 0.018(3) 0.039(3) -0.001(2) 0.017(2) -0.003(2)
C30 0.015(2) 0.026(3) 0.034(3) 0.000(2) 0.010(2) 0.005(2)
C31 0.013(2) 0.024(3) 0.036(3) 0.002(2) 0.010(2) 0.005(2)
C22 0.017(3) 0.019(3) 0.039(3) -0.004(2) 0.012(2) 0.001(2)
C32 0.013(3) 0.038(4) 0.042(3) -0.007(3) 0.015(2) -0.007(3)
C33 0.019(3) 0.043(4) 0.046(4) -0.007(3) 0.018(3) -0.010(3)
C34 0.035(4) 0.050(5) 0.049(4) -0.007(3) 0.023(3) 0.002(3)
C35 0.038(4) 0.051(5) 0.050(4) -0.002(3) 0.023(3) -0.017(4)
C7 0.014(3) 0.020(3) 0.033(3) -0.002(2) 0.010(2) -0.005(2)
C8 0.014(2) 0.020(3) 0.034(3) -0.001(2) 0.007(2) 0.000(2)
C9 0.014(3) 0.020(3) 0.035(3) 0.001(2) 0.007(2) 0.001(2)
C5 0.018(2) 0.013(2) 0.032(2) 0.0004(19) 0.0073(19) -0.003(2)
C4 0.020(3) 0.022(3) 0.041(3) 0.001(2) 0.012(2) -0.005(2)
C3 0.026(3) 0.037(4) 0.035(3) 0.000(3) 0.012(2) -0.011(3)
C2 0.023(3) 0.030(3) 0.039(3) 0.004(3) 0.001(2) -0.015(3)
C1 0.014(2) 0.021(3) 0.036(3) 0.003(2) 0.004(2) -0.005(2)
C6 0.017(3) 0.010(2) 0.036(3) 0.002(2) 0.005(2) -0.003(2)
C16 0.010(2) 0.030(3) 0.036(3) 0.003(2) 0.011(2) 0.005(2)
C17 0.028(3) 0.035(4) 0.043(4) 0.002(3) 0.011(3) 0.004(3)
C18 0.032(4) 0.044(4) 0.049(4) -0.003(3) 0.005(3) -0.006(3)
C19 0.028(3) 0.052(5) 0.040(4) 0.009(3) 0.008(3) 0.009(3)
C20 0.024(3) 0.044(4) 0.050(4) 0.015(3) 0.016(3) 0.008(3)
C21 0.016(3) 0.033(4) 0.050(4) 0.006(3) 0.014(2) 0.004(3)
C10 0.015(3) 0.051(4) 0.034(3) 0.004(3) 0.010(2) 0.000(3)
C11 0.019(3) 0.066(5) 0.045(4) -0.001(4) 0.015(3) -0.004(3)
C12 0.027(4) 0.113(9) 0.052(5) 0.022(5) 0.021(3) -0.014(5)
C13 0.024(3) 0.078(7) 0.065(5) 0.029(5) 0.006(3) -0.022(4)
C14 0.020(3) 0.045(4) 0.067(5) 0.021(4) 0.002(3) -0.006(3)
C15 0.014(3) 0.044(4) 0.051(4) 0.014(3) 0.010(3) -0.003(3)
C53 0.019(3) 0.017(3) 0.035(3) -0.004(2) 0.008(2) -0.002(2)
C54 0.018(3) 0.031(3) 0.041(3) 0.005(3) 0.006(2) 0.002(3)
C55 0.026(3) 0.032(4) 0.044(4) 0.004(3) 0.013(3) 0.007(3)
C56 0.030(3) 0.022(3) 0.036(3) -0.002(2) 0.012(2) -0.002(3)
C51 0.013(2) 0.032(3) 0.031(3) 0.003(2) 0.007(2) -0.005(2)
C52 0.014(2) 0.022(3) 0.039(3) 0.005(2) 0.012(2) 0.000(2)
C57 0.018(3) 0.043(4) 0.030(3) -0.003(3) 0.006(2) 0.000(3)
C58 0.023(3) 0.038(4) 0.039(3) -0.002(3) 0.010(2) -0.006(3)
C59 0.019(3) 0.037(4) 0.049(4) 0.002(3) 0.004(3) -0.004(3)
C60 0.023(3) 0.049(4) 0.048(4) 0.006(3) 0.004(3) 0.008(3)
C61 0.028(3) 0.047(4) 0.049(4) 0.010(3) 0.011(3) 0.007(3)
C62 0.020(3) 0.040(4) 0.044(4) 0.004(3) 0.006(3) -0.004(3)
C63 0.025(3) 0.034(4) 0.032(3) 0.001(3) 0.004(2) 0.012(3)
C68 0.040(4) 0.038(4) 0.039(3) -0.001(3) 0.012(3) 0.008(3)
C67 0.043(4) 0.058(5) 0.041(4) -0.004(3) 0.020(3) 0.013(4)
C66 0.033(4) 0.072(6) 0.046(4) 0.020(4) 0.025(3) 0.022(4)
C65 0.024(3) 0.052(5) 0.042(4) 0.011(3) 0.011(3) 0.003(3)
C64 0.022(3) 0.042(4) 0.034(3) 0.002(3) 0.009(2) 0.003(3)
O2A 0.018(5) 0.044(8) 0.032(6) -0.004(5) 0.007(4) -0.005(5)
Cl87 0.0401(10) 0.0676(15) 0.0890(16) -0.0099(12) 0.0350(10) -0.0097(10)
Cl89 0.0367(11) 0.0895(19) 0.0990(18) -0.0311(15) -0.0225(11) 0.0273(12)
Cl90 0.0372(9) 0.0656(13) 0.0487(10) -0.0005(9) 0.0130(7) 0.0155(9)
C88 0.026(3) 0.051(5) 0.053(4) -0.011(4) 0.001(3) 0.006(3)
Cl91 0.0832(16) 0.0525(13) 0.0799(15) 0.0115(11) 0.0535(13) 0.0080(12)
Cl93 0.0369(10) 0.0790(17) 0.0994(18) 0.0022(14) 0.0113(11) 0.0187(12)
Cl94 0.0564(13) 0.0495(12) 0.0862(16) -0.0160(11) 0.0231(11) 0.0020(11)
C92 0.036(4) 0.031(4) 0.063(5) 0.004(3) 0.027(3) 0.005(3)
Cl95 0.0527(13) 0.103(2) 0.0792(16) -0.0110(15) 0.0006(11) 0.0201(14)
Cl97 0.102(2) 0.0632(16) 0.0797(17) 0.0139(13) -0.0006(15) 0.0110(16)
Cl98 0.0710(16) 0.0432(12) 0.128(2) 0.0059(13) 0.0514(16) -0.0002(12)
C96 0.045(5) 0.068(6) 0.069(6) -0.001(5) 0.020(4) 0.009(5)

loop_
_atom_type_symbol
_atom_type_description
_atom_type_scat_dispersion_real
_atom_type_scat_dispersion_imag
_atom_type_scat_source
C C 0.0181 0.0091 'International Tables Vol C Tables 4.2.6.8 and 6.1.1.4'
H H 0.0000 0.0000 'International Tables Vol C Tables 4.2.6.8 and 6.1.1.4'
Cl Cl 0.3639 0.7018 'International Tables Vol C Tables 4.2.6.8 and 6.1.1.4'
N N 0.0311 0.0180 'International Tables Vol C Tables 4.2.6.8 and 6.1.1.4'
O O 0.0492 0.0322 'International Tables Vol C Tables 4.2.6.8 and 6.1.1.4'
P P 0.2955 0.4335 'International Tables Vol C Tables 4.2.6.8 and 6.1.1.4'

loop_
_geom_angle_atom_site_label_1
_geom_angle_atom_site_label_2
_geom_angle_atom_site_label_3
_geom_angle
C16 P1 C9 102.8(3)
C16 P1 C10 102.4(3)
C10 P1 C9 102.5(3)
C53 P2 C57 101.2(3)
C63 P2 C53 104.6(3)
C63 P2 C57 100.3(3)
C43 O6 C46 117.0(5)
C29 O4 C32 117.6(5)
C45 N6 C42 116.1(5)
C50 N7 H7 118.3
C50 N7 C51 123.3(5)
C51 N7 H7 118.3
C37 N5 H5 115.9
C36 N5 H5 115.9
C36 N5 C37 128.2(5)
C31 N4 C28 117.6(5)
C23 N3 H3 116.1
C22 N3 H3 116.1
C22 N3 C23 127.9(5)
C7 N2 C6 117.3(5)
O1 N1 O2 119.0(7)
O1 N1 C1 121.0(6)
O2 N1 C1 119.7(5)
O1A N1 C1 111.7(7)
O2A N1 O1A 129.2(10)
O2A N1 C1 118.2(8)
N6 C42 C41 123.1(5)
N6 C42 C37 117.6(5)
C41 C42 C37 119.2(5)
N6 C45 C44 125.5(5)
N6 C45 C50 118.5(5)
C44 C45 C50 116.0(5)
C45 C44 H44 120.8
C43 C44 C45 118.4(5)
C43 C44 H44 120.8
O6 C43 C44 124.9(5)
O6 C43 C41 116.5(5)
C44 C43 C41 118.7(5)
C42 C41 C43 118.1(5)
C42 C41 C40 120.1(5)
C43 C41 C40 121.9(5)
C41 C40 H40 120.5
C39 C40 C41 118.9(6)
C39 C40 H40 120.5
C40 C39 H39 118.8
C40 C39 C38 122.4(6)
C38 C39 H39 118.8
C39 C38 H38 120.0
C37 C38 C39 120.0(5)
C37 C38 H38 120.0
N5 C37 C42 117.2(5)
C38 C37 N5 123.3(5)
C38 C37 C42 119.4(5)
O7 C50 N7 124.4(5)
O7 C50 C45 119.3(5)
N7 C50 C45 116.3(5)
O5 C36 N5 124.8(6)
O5 C36 C31 121.3(5)
N5 C36 C31 113.8(5)
O6 C46 H46A 110.1
O6 C46 H46B 110.1
O6 C46 C47 107.9(5)
H46A C46 H46B 108.4
C47 C46 H46A 110.1
C47 C46 H46B 110.1
C46 C47 H47 108.3
C46 C47 C49 108.7(5)
C48 C47 C46 110.9(6)
C48 C47 H47 108.3
C48 C47 C49 112.3(6)
C49 C47 H47 108.3
C47 C48 H48A 109.5
C47 C48 H48B 109.5
C47 C48 H48C 109.5
H48A C48 H48B 109.5
H48A C48 H48C 109.5
H48B C48 H48C 109.5
C47 C49 H49A 109.5
C47 C49 H49B 109.5
C47 C49 H49C 109.5
H49A C49 H49B 109.5
H49A C49 H49C 109.5
H49B C49 H49C 109.5
N4 C28 C23 117.6(5)
N4 C28 C27 123.9(5)
C27 C28 C23 118.5(5)
N3 C23 C28 114.6(5)
C24 C23 N3 125.3(5)
C24 C23 C28 120.1(5)
C23 C24 H24 120.0
C23 C24 C25 120.0(5)
C25 C24 H24 120.0
C24 C25 H25 119.3
C26 C25 C24 121.4(6)
C26 C25 H25 119.3
C25 C26 H26 119.9
C25 C26 C27 120.2(5)
C27 C26 H26 119.9
C28 C27 C29 116.2(5)
C26 C27 C28 119.6(5)
C26 C27 C29 124.1(5)
O4 C29 C27 114.5(5)
O4 C29 C30 126.0(5)
C30 C29 C27 119.5(5)
C29 C30 H30 120.6
C29 C30 C31 118.8(5)
C31 C30 H30 120.6
N4 C31 C36 117.4(5)
N4 C31 C30 123.8(6)
C30 C31 C36 118.7(5)
O3 C22 N3 126.1(5)
O3 C22 C7 121.6(5)
N3 C22 C7 112.3(5)
O4 C32 H32A 110.2
O4 C32 H32B 110.2
O4 C32 C33 107.7(5)
H32A C32 H32B 108.5
C33 C32 H32A 110.2
C33 C32 H32B 110.2
C32 C33 H33 106.7
C34 C33 C32 112.1(6)
C34 C33 H33 106.7
C35 C33 C32 112.0(6)
C35 C33 H33 106.7
C35 C33 C34 112.1(6)
C33 C34 H34A 109.5
C33 C34 H34B 109.5
C33 C34 H34C 109.5
H34A C34 H34B 109.5
H34A C34 H34C 109.5
H34B C34 H34C 109.5
C33 C35 H35A 109.5
C33 C35 H35B 109.5
C33 C35 H35C 109.5
H35A C35 H35B 109.5
H35A C35 H35C 109.5
H35B C35 H35C 109.5
N2 C7 C22 116.1(5)
N2 C7 C8 124.2(5)
C8 C7 C22 119.6(5)
C7 C8 H8 120.3
C9 C8 C7 119.4(5)
C9 C8 H8 120.3
C8 C9 P1 123.4(4)
C8 C9 C5 118.2(5)
C5 C9 P1 118.1(4)
C4 C5 C9 122.6(5)
C6 C5 C9 117.3(5)
C6 C5 C4 120.0(5)
C5 C4 H4 119.8
C3 C4 C5 120.3(6)
C3 C4 H4 119.8
C4 C3 H3A 119.6
C4 C3 C2 120.8(6)
C2 C3 H3A 119.6
C3 C2 H2 120.3
C1 C2 C3 119.4(6)
C1 C2 H2 120.3
C2 C1 N1 116.8(5)
C2 C1 C6 122.5(6)
C6 C1 N1 120.7(5)
N2 C6 C5 123.4(5)
N2 C6 C1 119.9(5)
C5 C6 C1 116.7(5)
C17 C16 P1 124.5(5)
C17 C16 C21 118.4(6)
C21 C16 P1 116.6(5)
C16 C17 H17 119.5
C16 C17 C18 121.0(7)
C18 C17 H17 119.5
C17 C18 H18 120.0
C19 C18 C17 120.0(7)
C19 C18 H18 120.0
C18 C19 H19 120.1
C18 C19 C20 119.8(7)
C20 C19 H19 120.1
C19 C20 H20 119.9
C21 C20 C19 120.2(7)
C21 C20 H20 119.9
C16 C21 H21 119.7
C20 C21 C16 120.5(7)
C20 C21 H21 119.7
C11 C10 P1 115.9(6)
C15 C10 P1 124.0(5)
C15 C10 C11 120.1(7)
C10 C11 H11 120.5
C10 C11 C12 118.9(8)
C12 C11 H11 120.5
C11 C12 H12 119.8
C13 C12 C11 120.4(7)
C13 C12 H12 119.8
C12 C13 H13 119.5
C12 C13 C14 121.1(8)
C14 C13 H13 119.5
C13 C14 H14 120.6
C13 C14 C15 118.9(9)
C15 C14 H14 120.6
C10 C15 C14 120.6(7)
C10 C15 H15 119.7
C14 C15 H15 119.7
C54 C53 P2 123.0(5)
C54 C53 C52 118.5(5)
C52 C53 P2 117.6(4)
C53 C54 H54 119.6
C55 C54 C53 120.9(6)
C55 C54 H54 119.6
C54 C55 H55 119.5
C54 C55 C56 121.0(6)
C56 C55 H55 119.5
C55 C56 H56 120.6
C55 C56 C51 118.7(6)
C51 C56 H56 120.6
C56 C51 N7 119.5(5)
C52 C51 N7 119.6(5)
C52 C51 C56 120.8(6)
C53 C52 H52 120.0
C51 C52 C53 120.1(6)
C51 C52 H52 120.0
C58 C57 P2 115.8(5)
C62 C57 P2 124.4(5)
C62 C57 C58 119.8(6)
C57 C58 H58 120.5
C59 C58 C57 119.0(7)
C59 C58 H58 120.5
C58 C59 H59 119.4
C60 C59 C58 121.2(6)
C60 C59 H59 119.4
C59 C60 H60 120.2
C59 C60 C61 119.5(7)
C61 C60 H60 120.2
C60 C61 H61 120.2
C62 C61 C60 119.5(7)
C62 C61 H61 120.2
C57 C62 H62 119.6
C61 C62 C57 120.9(6)
C61 C62 H62 119.6
C68 C63 P2 115.7(5)
C64 C63 P2 125.2(5)
C64 C63 C68 119.1(6)
C63 C68 H68 119.7
C67 C68 C63 120.6(7)
C67 C68 H68 119.7
C68 C67 H67 119.9
C66 C67 C68 120.1(7)
C66 C67 H67 119.9
C67 C66 H66 120.1
C67 C66 C65 119.9(7)
C65 C66 H66 120.1
C66 C65 H65 120.0
C64 C65 C66 120.1(7)
C64 C65 H65 120.0
C63 C64 C65 120.1(7)
C63 C64 H64 119.9
C65 C64 H64 119.9
Cl87 C88 H88 108.8
Cl89 C88 Cl87 110.1(4)
Cl89 C88 Cl90 109.2(4)
Cl89 C88 H88 108.8
Cl90 C88 Cl87 111.0(4)
Cl90 C88 H88 108.8
Cl91 C92 H92 108.4
Cl93 C92 Cl91 111.2(4)
Cl93 C92 Cl94 111.5(4)
Cl93 C92 H92 108.4
Cl94 C92 Cl91 108.7(5)
Cl94 C92 H92 108.4
Cl95 C96 H96 108.6
Cl97 C96 Cl95 110.0(6)
Cl97 C96 Cl98 111.1(5)
Cl97 C96 H96 108.6
Cl98 C96 Cl95 109.9(5)
Cl98 C96 H96 108.6

loop_
_geom_bond_atom_site_label_1
_geom_bond_atom_site_label_2
_geom_bond_distance
P1 C9 1.847(6)
P1 C16 1.828(6)
P1 C10 1.838(8)
P2 C53 1.832(6)
P2 C57 1.848(7)
P2 C63 1.832(7)
O1 N1 1.201(9)
O2 N1 1.278(9)
O1A N1 1.306(13)
O7 C50 1.229(7)
O5 C36 1.231(7)
O6 C43 1.346(7)
O6 C46 1.442(7)
O3 C22 1.216(7)
O4 C29 1.354(6)
O4 C32 1.454(7)
N6 C42 1.381(7)
N6 C45 1.324(7)
N7 H7 0.8800
N7 C50 1.339(8)
N7 C51 1.423(7)
N5 H5 0.8800
N5 C37 1.391(8)
N5 C36 1.343(7)
N4 C28 1.344(8)
N4 C31 1.325(8)
N3 H3 0.8800
N3 C23 1.404(7)
N3 C22 1.358(7)
N2 C7 1.324(8)
N2 C6 1.346(8)
N1 C1 1.467(8)
N1 O2A 1.072(14)
C42 C41 1.400(8)
C42 C37 1.434(8)
C45 C44 1.394(8)
C45 C50 1.514(8)
C44 H44 0.9500
C44 C43 1.383(8)
C43 C41 1.419(8)
C41 C40 1.427(8)
C40 H40 0.9500
C40 C39 1.358(9)
C39 H39 0.9500
C39 C38 1.397(9)
C38 H38 0.9500
C38 C37 1.382(8)
C36 C31 1.495(8)
C46 H46A 0.9900
C46 H46B 0.9900
C46 C47 1.514(8)
C47 H47 1.0000
C47 C48 1.508(10)
C47 C49 1.531(9)
C48 H48A 0.9800
C48 H48B 0.9800
C48 H48C 0.9800
C49 H49A 0.9800
C49 H49B 0.9800
C49 H49C 0.9800
C28 C23 1.448(8)
C28 C27 1.417(8)
C23 C24 1.360(9)
C24 H24 0.9500
C24 C25 1.412(8)
C25 H25 0.9500
C25 C26 1.365(9)
C26 H26 0.9500
C26 C27 1.406(9)
C27 C29 1.435(8)
C29 C30 1.362(8)
C30 H30 0.9500
C30 C31 1.411(8)
C22 C7 1.514(8)
C32 H32A 0.9900
C32 H32B 0.9900
C32 C33 1.532(8)
C33 H33 1.0000
C33 C34 1.522(10)
C33 C35 1.515(11)
C34 H34A 0.9800
C34 H34B 0.9800
C34 H34C 0.9800
C35 H35A 0.9800
C35 H35B 0.9800
C35 H35C 0.9800
C7 C8 1.405(8)
C8 H8 0.9500
C8 C9 1.359(8)
C9 C5 1.443(8)
C5 C4 1.418(8)
C5 C6 1.409(8)
C4 H4 0.9500
C4 C3 1.374(9)
C3 H3A 0.9500
C3 C2 1.396(9)
C2 H2 0.9500
C2 C1 1.359(9)
C1 C6 1.437(8)
C16 C17 1.380(10)
C16 C21 1.407(9)
C17 H17 0.9500
C17 C18 1.393(10)
C18 H18 0.9500
C18 C19 1.380(11)
C19 H19 0.9500
C19 C20 1.387(11)
C20 H20 0.9500
C20 C21 1.381(10)
C21 H21 0.9500
C10 C11 1.387(8)
C10 C15 1.386(11)
C11 H11 0.9500
C11 C12 1.405(13)
C12 H12 0.9500
C12 C13 1.366(15)
C13 H13 0.9500
C13 C14 1.386(12)
C14 H14 0.9500
C14 C15 1.392(10)
C15 H15 0.9500
C53 C54 1.385(9)
C53 C52 1.408(8)
C54 H54 0.9500
C54 C55 1.380(10)
C55 H55 0.9500
C55 C56 1.385(9)
C56 H56 0.9500
C56 C51 1.389(9)
C51 C52 1.386(9)
C52 H52 0.9500
C57 C58 1.399(9)
C57 C62 1.382(10)
C58 H58 0.9500
C58 C59 1.388(10)
C59 H59 0.9500
C59 C60 1.375(11)
C60 H60 0.9500
C60 C61 1.400(10)
C61 H61 0.9500
C61 C62 1.379(10)
C62 H62 0.9500
C63 C68 1.400(9)
C63 C64 1.381(10)
C68 H68 0.9500
C68 C67 1.379(10)
C67 H67 0.9500
C67 C66 1.375(13)
C66 H66 0.9500
C66 C65 1.393(11)
C65 H65 0.9500
C65 C64 1.391(9)
C64 H64 0.9500
Cl87 C88 1.763(9)
Cl89 C88 1.756(7)
Cl90 C88 1.757(8)
C88 H88 1.0000
Cl91 C92 1.765(8)
Cl93 C92 1.740(8)
Cl94 C92 1.757(8)
C92 H92 1.0000
Cl95 C96 1.758(10)
Cl97 C96 1.729(10)
Cl98 C96 1.742(11)
C96 H96 1.0000

loop_
_geom_torsion_atom_site_label_1
_geom_torsion_atom_site_label_2
_geom_torsion_atom_site_label_3
_geom_torsion_atom_site_label_4
_geom_torsion
P1 C9 C5 C4 3.3(8)
P1 C9 C5 C6 -175.3(4)
P1 C16 C17 C18 172.4(5)
P1 C16 C21 C20 -174.5(5)
P1 C10 C11 C12 178.7(6)
P1 C10 C15 C14 -179.0(5)
P2 C53 C54 C55 168.8(5)
P2 C53 C52 C51 -168.9(5)
P2 C57 C58 C59 178.5(5)
P2 C57 C62 C61 -178.2(6)
P2 C63 C68 C67 176.6(6)
P2 C63 C64 C65 -177.0(5)
O1 N1 C1 C2 38.1(10)
O1 N1 C1 C6 -141.7(8)
O2 N1 C1 C2 -147.8(7)
O2 N1 C1 C6 32.4(9)
O1A N1 C1 C2 -30.5(10)
O1A N1 C1 C6 149.6(9)
O5 C36 C31 N4 173.5(6)
O5 C36 C31 C30 -9.1(9)
O6 C43 C41 C42 176.9(5)
O6 C43 C41 C40 -3.3(9)
O6 C46 C47 C48 -67.4(7)
O6 C46 C47 C49 168.6(6)
O3 C22 C7 N2 168.9(6)
O3 C22 C7 C8 -12.8(9)
O4 C29 C30 C31 176.3(6)
O4 C32 C33 C34 -59.6(7)
O4 C32 C33 C35 67.5(7)
N6 C42 C41 C43 2.7(9)
N6 C42 C41 C40 -177.2(6)
N6 C42 C37 N5 -6.3(8)
N6 C42 C37 C38 176.1(5)
N6 C45 C44 C43 0.4(9)
N6 C45 C50 O7 168.8(6)
N6 C45 C50 N7 -11.7(8)
N7 C51 C52 C53 -178.7(5)
N5 C36 C31 N4 -9.2(8)
N5 C36 C31 C30 168.3(5)
N4 C28 C23 N3 -3.2(8)
N4 C28 C23 C24 177.1(6)
N4 C28 C27 C26 -178.1(6)
N4 C28 C27 C29 0.8(9)
N3 C23 C24 C25 -178.5(6)
N3 C22 C7 N2 -14.5(7)
N3 C22 C7 C8 163.7(5)
N2 C7 C8 C9 4.4(9)
N1 C1 C6 N2 -4.7(8)
N1 C1 C6 C5 175.2(5)
C42 N6 C45 C44 -1.5(9)
C42 N6 C45 C50 177.4(5)
C42 C41 C40 C39 0.7(10)
C45 N6 C42 C41 -0.1(8)
C45 N6 C42 C37 -178.6(5)
C45 C44 C43 O6 -178.3(6)
C45 C44 C43 C41 2.4(9)
C44 C45 C50 O7 -12.2(8)
C44 C45 C50 N7 167.3(5)
C44 C43 C41 C42 -3.8(9)
C44 C43 C41 C40 176.1(6)
C43 O6 C46 C47 179.1(5)
C43 C41 C40 C39 -179.2(6)
C41 C42 C37 N5 175.0(5)
C41 C42 C37 C38 -2.5(9)
C41 C40 C39 C38 -1.7(10)
C40 C39 C38 C37 0.5(10)
C39 C38 C37 N5 -175.8(6)
C39 C38 C37 C42 1.6(9)
C37 N5 C36 O5 -8.7(10)
C37 N5 C36 C31 174.0(6)
C37 C42 C41 C43 -178.8(6)
C37 C42 C41 C40 1.4(9)
C50 N7 C51 C56 37.1(9)
C50 N7 C51 C52 -143.9(6)
C50 C45 C44 C43 -178.5(5)
C36 N5 C37 C42 166.1(6)
C36 N5 C37 C38 -16.4(10)
C46 O6 C43 C44 -4.2(9)
C46 O6 C43 C41 175.1(6)
C28 N4 C31 C36 174.7(5)
C28 N4 C31 C30 -2.6(9)
C28 C23 C24 C25 1.2(9)
C28 C27 C29 O4 -178.8(5)
C28 C27 C29 C30 1.2(8)
C23 N3 C22 O3 1.5(10)
C23 N3 C22 C7 -174.8(6)
C23 C28 C27 C26 1.9(9)
C23 C28 C27 C29 -179.2(5)
C23 C24 C25 C26 1.6(10)
C24 C25 C26 C27 -2.6(10)
C25 C26 C27 C28 0.8(9)
C25 C26 C27 C29 -178.0(6)
C26 C27 C29 O4 0.1(9)
C26 C27 C29 C30 -179.9(6)
C27 C28 C23 N3 176.9(5)
C27 C28 C23 C24 -2.9(9)
C27 C29 C30 C31 -3.7(9)
C29 O4 C32 C33 -172.6(5)
C29 C30 C31 N4 4.6(9)
C29 C30 C31 C36 -172.7(5)
C31 N4 C28 C23 179.9(5)
C31 N4 C28 C27 -0.2(9)
C22 N3 C23 C28 164.1(6)
C22 N3 C23 C24 -16.2(10)
C22 C7 C8 C9 -173.7(5)
C32 O4 C29 C27 -179.7(5)
C32 O4 C29 C30 0.3(9)
C7 N2 C6 C5 -1.8(8)
C7 N2 C6 C1 178.1(5)
C7 C8 C9 P1 171.4(5)
C7 C8 C9 C5 -2.4(9)
C8 C9 C5 C4 177.5(6)
C8 C9 C5 C6 -1.1(8)
C9 P1 C16 C17 106.4(5)
C9 P1 C16 C21 -81.0(5)
C9 P1 C10 C11 149.0(5)
C9 P1 C10 C15 -30.1(6)
C9 C5 C4 C3 178.8(6)
C9 C5 C6 N2 3.4(8)
C9 C5 C6 C1 -176.4(5)
C5 C4 C3 C2 -0.5(10)
C4 C5 C6 N2 -175.3(5)
C4 C5 C6 C1 4.9(8)
C4 C3 C2 C1 0.9(10)
C3 C2 C1 N1 -178.0(6)
C3 C2 C1 C6 1.8(10)
C2 C1 C6 N2 175.5(6)
C2 C1 C6 C5 -4.6(9)
C6 N2 C7 C22 176.0(5)
C6 N2 C7 C8 -2.2(9)
C6 C5 C4 C3 -2.5(9)
C16 P1 C9 C8 6.2(6)
C16 P1 C9 C5 -179.9(5)
C16 P1 C10 C11 -104.7(5)
C16 P1 C10 C15 76.2(6)
C16 C17 C18 C19 0.6(11)
C17 C16 C21 C20 -1.4(9)
C17 C18 C19 C20 0.6(11)
C18 C19 C20 C21 -2.1(11)
C19 C20 C21 C16 2.6(10)
C21 C16 C17 C18 -0.2(9)
C10 P1 C9 C8 112.2(5)
C10 P1 C9 C5 -73.9(5)
C10 P1 C16 C17 0.3(6)
C10 P1 C16 C21 173.0(4)
C10 C11 C12 C13 1.2(12)
C11 C10 C15 C14 2.0(10)
C11 C12 C13 C14 -0.1(13)
C12 C13 C14 C15 -0.1(12)
C13 C14 C15 C10 -0.9(11)
C15 C10 C11 C12 -2.2(10)
C53 P2 C57 C58 -107.1(5)
C53 P2 C57 C62 70.9(6)
C53 P2 C63 C68 170.8(5)
C53 P2 C63 C64 -10.8(7)
C53 C54 C55 C56 -1.2(10)
C54 C53 C52 C51 0.5(9)
C54 C55 C56 C51 2.0(10)
C55 C56 C51 N7 177.5(6)
C55 C56 C51 C52 -1.5(9)
C56 C51 C52 C53 0.2(9)
C51 N7 C50 O7 9.1(10)
C51 N7 C50 C45 -170.4(5)
C52 C53 C54 C55 0.0(9)
C57 P2 C53 C54 17.1(6)
C57 P2 C53 C52 -174.0(5)
C57 P2 C63 C68 -84.7(6)
C57 P2 C63 C64 93.7(6)
C57 C58 C59 C60 -0.1(11)
C58 C57 C62 C61 -0.3(10)
C58 C59 C60 C61 -0.4(11)
C59 C60 C61 C62 0.6(12)
C60 C61 C62 C57 -0.2(11)
C62 C57 C58 C59 0.5(10)
C63 P2 C53 C54 121.0(5)
C63 P2 C53 C52 -70.1(5)
C63 P2 C57 C58 145.7(5)
C63 P2 C57 C62 -36.3(6)
C63 C68 C67 C66 1.5(12)
C68 C63 C64 C65 1.3(10)
C68 C67 C66 C65 -0.5(12)
C67 C66 C65 C64 -0.1(11)
C66 C65 C64 C63 -0.3(11)
C64 C63 C68 C67 -1.9(11)
O2A N1 C1 C2 139.8(11)
O2A N1 C1 C6 -40.0(12)

loop_
_smtbx_masks_void_nr
_smtbx_masks_void_average_x
_smtbx_masks_void_average_y
_smtbx_masks_void_average_z
_smtbx_masks_void_volume
_smtbx_masks_void_count_electrons
1 0.187 0.133 0.450 7.3 0.0
2 0.187 0.367 0.950 7.3 0.0
3 0.407 0.169 0.933 10.1 0.0
4 0.407 0.331 0.433 10.1 0.0
5 0.593 0.669 0.567 10.1 0.0
6 0.593 0.831 0.067 10.1 0.0
7 0.813 0.633 0.050 7.3 0.0
8 0.813 0.867 0.550 7.3 0.0
